data_7111851
loop_
_publ_author_name
'Jonathan A. Bailey'
'Mairi F. Haddow'
'Paul G. Pringle'

_publ_section_title
;
 A simple route to azaborinylphosphines: isoelectronic B-N analogues of
 arylphosphine ligands
;
_journal_name_full Chem.Commun.
_journal_page_first 1432
_journal_paper_doi 10.1039/c3cc49000a
_journal_volume 50
_journal_year 2014
_chemical_formula_moiety '0.45(C22 H23 P), 0.55(C22 H23 P O)'
_chemical_formula_sum 'C22 H23 O0.55 P'
_chemical_formula_weight 327.19
_chemical_name_systematic
; 
 ? 
;
_space_group_IT_number 15
_symmetry_cell_setting monoclinic
_symmetry_space_group_name_Hall '-C 2yc'
_symmetry_space_group_name_H-M 'C 1 2/c 1'
_atom_sites_solution_hydrogens geom
_atom_sites_solution_primary direct
_atom_sites_solution_secondary difmap
_audit_creation_method SHELXL-97
_cell_angle_alpha 90.00
_cell_angle_beta 100.874(3)
_cell_angle_gamma 90.00
_cell_formula_units_Z 8
_cell_length_a 21.2169(10)
_cell_length_b 7.8833(4)
_cell_length_c 20.2375(10)
_cell_measurement_reflns_used 9861
_cell_measurement_temperature 100(2)
_cell_measurement_theta_max 27.57
_cell_measurement_theta_min 2.55
_cell_volume 3324.1(3)
_computing_cell_refinement 'Apex II (Bruker, 2008)'
_computing_data_collection 'Apex II (Bruker, 2008)'
_computing_data_reduction 'SAINT V7.68A'
_computing_structure_refinement 'SHELXL-97 (Sheldrick, 2008)'
_computing_structure_solution 'SHELXS-97 (Sheldrick, 2008)'
_diffrn_ambient_temperature 100(2)
_diffrn_measured_fraction_theta_full 0.996
_diffrn_measured_fraction_theta_max 0.996
_diffrn_measurement_device_type 'Bruker Apex II kappa CCD area detector'
_diffrn_measurement_method 'phi and omega scans'
_diffrn_radiation_monochromator graphite
_diffrn_radiation_source 'fine-focus sealed tube'
_diffrn_radiation_type MoK\a
_diffrn_radiation_wavelength 0.71073
_diffrn_reflns_av_R_equivalents 0.0348
_diffrn_reflns_av_sigmaI/netI 0.0144
_diffrn_reflns_limit_h_max 27
_diffrn_reflns_limit_h_min -27
_diffrn_reflns_limit_k_max 10
_diffrn_reflns_limit_k_min -10
_diffrn_reflns_limit_l_max 26
_diffrn_reflns_limit_l_min -26
_diffrn_reflns_number 56799
_diffrn_reflns_theta_full 27.62
_diffrn_reflns_theta_max 27.62
_diffrn_reflns_theta_min 1.95
_exptl_absorpt_coefficient_mu 0.167
_exptl_absorpt_correction_T_max 0.7456
_exptl_absorpt_correction_T_min 0.6843
_exptl_absorpt_correction_type multi-scan
_exptl_absorpt_process_details SADABS-2008/1
_exptl_crystal_colour yellow
_exptl_crystal_density_diffrn 1.308
_exptl_crystal_density_method 'not measured'
_exptl_crystal_description plate
_exptl_crystal_F_000 1395
_exptl_crystal_size_max 0.5
_exptl_crystal_size_mid 0.45
_exptl_crystal_size_min 0.1
_refine_diff_density_max 0.380
_refine_diff_density_min -0.268
_refine_diff_density_rms 0.042
_refine_ls_extinction_method none
_refine_ls_goodness_of_fit_ref 1.068
_refine_ls_hydrogen_treatment constr
_refine_ls_matrix_type full
_refine_ls_number_parameters 218
_refine_ls_number_reflns 3864
_refine_ls_number_restraints 0
_refine_ls_restrained_S_all 1.068
_refine_ls_R_factor_all 0.0386
_refine_ls_R_factor_gt 0.0345
_refine_ls_shift/su_max 0.001
_refine_ls_shift/su_mean 0.000
_refine_ls_structure_factor_coef Fsqd
_refine_ls_weighting_details 'calc w=1/[\s^2^(Fo^2^)+(0.0388P)^2^+3.8165P] where P=(Fo^2^+2Fc^2^)/3'
_refine_ls_weighting_scheme calc
_refine_ls_wR_factor_gt 0.0897
_refine_ls_wR_factor_ref 0.0922
_reflns_number_gt 3533
_reflns_number_total 3864
_reflns_threshold_expression >2sigma(I)
_cod_data_source_file c3cc49000a.txt
_cod_data_source_block jb0123_new
_cod_original_sg_symbol_H-M 'C 2/c'
_cod_database_code 7111851

loop_
_symmetry_equiv_pos_as_xyz
'x, y, z'
'-x, y, -z+1/2'
'x+1/2, y+1/2, z'
'-x+1/2, y+1/2, -z+1/2'
'-x, -y, -z'
'x, -y, z-1/2'
'-x+1/2, -y+1/2, -z'
'x+1/2, -y+1/2, z-1/2'

loop_
_atom_site_label
_atom_site_type_symbol
_atom_site_fract_x
_atom_site_fract_y
_atom_site_fract_z
_atom_site_U_iso_or_equiv
_atom_site_adp_type
_atom_site_occupancy
_atom_site_symmetry_multiplicity
_atom_site_calc_flag
_atom_site_refinement_flags
C1 C 0.17976(6) 0.70103(16) 0.04660(6) 0.0206(3) Uani 1 1 d .
H1 H 0.1792 0.6437 0.0052 0.025 Uiso 1 1 calc R
C2 C 0.12739(6) 0.79445(17) 0.05540(7) 0.0230(3) Uani 1 1 d .
H2 H 0.0905 0.8004 0.0206 0.028 Uiso 1 1 calc R
C3 C 0.12863(6) 0.88087(18) 0.11609(7) 0.0239(3) Uani 1 1 d .
H3 H 0.0927 0.9469 0.1221 0.029 Uiso 1 1 calc R
C4 C 0.18157(6) 0.87096(17) 0.16727(7) 0.0218(3) Uani 1 1 d .
H4 H 0.1816 0.9307 0.2080 0.026 Uiso 1 1 calc R
C5 C 0.29962(6) 0.85015(17) 0.27338(6) 0.0221(3) Uani 1 1 d .
H5 H 0.2636 0.9100 0.2832 0.027 Uiso 1 1 calc R
C6 C 0.35609(7) 0.84935(18) 0.32002(6) 0.0244(3) Uani 1 1 d .
H6 H 0.3586 0.9076 0.3615 0.029 Uiso 1 1 calc R
C7 C 0.40982(7) 0.76289(17) 0.30633(7) 0.0240(3) Uani 1 1 d .
H7 H 0.4491 0.7644 0.3380 0.029 Uiso 1 1 calc R
C8 C 0.40545(6) 0.67570(16) 0.24675(6) 0.0210(3) Uani 1 1 d .
H8 H 0.4421 0.6168 0.2380 0.025 Uiso 1 1 calc R
C9 C 0.34357(6) 0.57763(15) 0.13545(6) 0.0176(2) Uani 1 1 d .
C10 C 0.28891(6) 0.59214(16) 0.08807(6) 0.0188(2) Uani 1 1 d .
H10 H 0.2868 0.5353 0.0463 0.023 Uiso 1 1 calc R
C11 C 0.23458(6) 0.68900(15) 0.09838(6) 0.0179(2) Uani 1 1 d .
C12 C 0.23577(6) 0.77369(16) 0.16016(6) 0.0181(2) Uani 1 1 d .
C13 C 0.29406(6) 0.76406(16) 0.21133(6) 0.0181(2) Uani 1 1 d .
C14 C 0.34797(6) 0.67122(15) 0.19823(6) 0.0179(2) Uani 1 1 d .
C15 C 0.38285(6) 0.32647(17) 0.04260(6) 0.0212(3) Uani 1 1 d .
H15 H 0.3665 0.4031 0.0038 0.025 Uiso 1 1 calc R
C16 C 0.32808(7) 0.20529(17) 0.05117(7) 0.0256(3) Uani 1 1 d .
H16A H 0.2894 0.2746 0.0524 0.031 Uiso 1 1 calc R
H16B H 0.3184 0.1330 0.0105 0.031 Uiso 1 1 calc R
C17 C 0.33882(7) 0.08857(18) 0.11290(7) 0.0280(3) Uani 1 1 d .
H17A H 0.2971 0.0393 0.1180 0.034 Uiso 1 1 calc R
H17B H 0.3671 -0.0061 0.1049 0.034 Uiso 1 1 calc R
C18 C 0.36870(7) 0.17703(18) 0.17863(7) 0.0254(3) Uani 1 1 d .
H18A H 0.3798 0.0899 0.2141 0.030 Uiso 1 1 calc R
H18B H 0.3361 0.2527 0.1921 0.030 Uiso 1 1 calc R
C19 C 0.42902(6) 0.28209(17) 0.17547(6) 0.0200(3) Uani 1 1 d .
H19 H 0.4447 0.3306 0.2213 0.024 Uiso 1 1 calc R
C20 C 0.48502(6) 0.18053(18) 0.15549(7) 0.0250(3) Uani 1 1 d .
H20A H 0.5235 0.2540 0.1632 0.030 Uiso 1 1 calc R
H20B H 0.4943 0.0828 0.1865 0.030 Uiso 1 1 calc R
C21 C 0.47558(7) 0.11243(19) 0.08286(7) 0.0271(3) Uani 1 1 d .
H21A H 0.5181 0.0804 0.0733 0.033 Uiso 1 1 calc R
H21B H 0.4493 0.0080 0.0800 0.033 Uiso 1 1 calc R
C22 C 0.44343(7) 0.23591(19) 0.02785(7) 0.0278(3) Uani 1 1 d .
H22A H 0.4315 0.1724 -0.0149 0.033 Uiso 1 1 calc R
H22B H 0.4752 0.3232 0.0212 0.033 Uiso 1 1 calc R
O1 O 0.46604(8) 0.5637(2) 0.11062(9) 0.0272(6) Uani 0.551(4) 1 d P
P1 P 0.412286(15) 0.46015(4) 0.116241(16) 0.01936(10) Uani 1 1 d .

loop_
_atom_site_aniso_label
_atom_site_aniso_U_11
_atom_site_aniso_U_22
_atom_site_aniso_U_33
_atom_site_aniso_U_23
_atom_site_aniso_U_13
_atom_site_aniso_U_12
C1 0.0227(6) 0.0178(6) 0.0203(6) 0.0003(5) 0.0015(5) -0.0009(5)
C2 0.0203(6) 0.0210(6) 0.0262(6) 0.0039(5) 0.0005(5) -0.0001(5)
C3 0.0207(6) 0.0220(6) 0.0296(7) 0.0024(5) 0.0065(5) 0.0029(5)
C4 0.0240(6) 0.0199(6) 0.0225(6) -0.0003(5) 0.0067(5) 0.0001(5)
C5 0.0258(6) 0.0197(6) 0.0215(6) -0.0013(5) 0.0061(5) -0.0003(5)
C6 0.0312(7) 0.0220(6) 0.0190(6) -0.0033(5) 0.0023(5) -0.0022(5)
C7 0.0251(6) 0.0221(6) 0.0223(6) -0.0007(5) -0.0019(5) -0.0035(5)
C8 0.0199(6) 0.0186(6) 0.0235(6) -0.0009(5) 0.0019(5) -0.0013(5)
C9 0.0189(6) 0.0144(5) 0.0197(6) 0.0009(4) 0.0041(4) -0.0008(4)
C10 0.0220(6) 0.0158(6) 0.0181(5) -0.0004(4) 0.0028(5) -0.0008(5)
C11 0.0191(6) 0.0144(6) 0.0198(6) 0.0019(5) 0.0029(4) -0.0016(4)
C12 0.0202(6) 0.0148(6) 0.0198(6) 0.0020(4) 0.0048(5) -0.0020(5)
C13 0.0206(6) 0.0151(6) 0.0188(6) 0.0011(4) 0.0044(5) -0.0025(5)
C14 0.0199(6) 0.0151(6) 0.0185(5) 0.0013(4) 0.0032(4) -0.0025(5)
C15 0.0254(6) 0.0191(6) 0.0176(6) -0.0010(5) 0.0002(5) 0.0032(5)
C16 0.0240(6) 0.0200(6) 0.0283(7) -0.0030(5) -0.0063(5) 0.0000(5)
C17 0.0249(7) 0.0215(7) 0.0354(7) 0.0034(6) -0.0003(6) -0.0054(5)
C18 0.0257(6) 0.0246(7) 0.0261(6) 0.0054(5) 0.0054(5) -0.0005(5)
C19 0.0192(6) 0.0221(6) 0.0175(5) -0.0002(5) 0.0001(4) 0.0018(5)
C20 0.0216(6) 0.0265(7) 0.0252(6) -0.0008(5) 0.0001(5) 0.0061(5)
C21 0.0264(7) 0.0271(7) 0.0275(7) -0.0040(6) 0.0042(5) 0.0075(6)
C22 0.0314(7) 0.0302(7) 0.0222(6) -0.0035(6) 0.0062(5) 0.0072(6)
O1 0.0228(10) 0.0271(10) 0.0323(10) -0.0033(8) 0.0069(7) -0.0046(7)
P1 0.01902(16) 0.02021(17) 0.01853(16) -0.00082(12) 0.00271(12) 0.00184(12)

loop_
_atom_type_symbol
_atom_type_description
_atom_type_scat_dispersion_real
_atom_type_scat_dispersion_imag
_atom_type_scat_source
C C 0.0033 0.0016 'International Tables Vol C Tables 4.2.6.8 and 6.1.1.4'
H H 0.0000 0.0000 'International Tables Vol C Tables 4.2.6.8 and 6.1.1.4'
P P 0.1023 0.0942 'International Tables Vol C Tables 4.2.6.8 and 6.1.1.4'
O O 0.0106 0.0060 'International Tables Vol C Tables 4.2.6.8 and 6.1.1.4'

loop_
_geom_angle_atom_site_label_1
_geom_angle_atom_site_label_2
_geom_angle_atom_site_label_3
_geom_angle
C2 C1 C11 120.84(12)
C1 C2 C3 119.54(12)
C4 C3 C2 120.61(12)
C3 C4 C12 121.19(12)
C6 C5 C13 121.51(12)
C5 C6 C7 120.12(12)
C8 C7 C6 119.60(12)
C7 C8 C14 121.84(12)
C10 C9 C14 118.48(11)
C10 C9 P1 119.96(10)
C14 C9 P1 121.27(9)
C9 C10 C11 122.99(11)
C12 C11 C1 119.91(12)
C12 C11 C10 120.05(11)
C1 C11 C10 120.03(11)
C4 C12 C11 117.89(11)
C4 C12 C13 123.64(11)
C11 C12 C13 118.36(11)
C5 C13 C14 118.49(11)
C5 C13 C12 121.60(12)
C14 C13 C12 119.87(11)
C8 C14 C13 118.38(11)
C8 C14 C9 121.54(11)
C13 C14 C9 120.07(11)
C16 C15 C22 114.05(11)
C16 C15 P1 114.41(9)
C22 C15 P1 104.69(9)
C17 C16 C15 117.69(11)
C18 C17 C16 114.10(11)
C17 C18 C19 114.94(11)
C18 C19 C20 114.74(11)
C18 C19 P1 112.28(9)
C20 C19 P1 106.75(9)
C21 C20 C19 117.45(10)
C22 C21 C20 115.45(11)
C21 C22 C15 115.05(11)
O1 P1 C9 114.14(9)
O1 P1 C15 114.77(9)
C9 P1 C15 107.48(6)
O1 P1 C19 115.53(9)
C9 P1 C19 108.17(6)
C15 P1 C19 94.90(6)

loop_
_geom_bond_atom_site_label_1
_geom_bond_atom_site_label_2
_geom_bond_distance
C1 C2 1.3725(18)
C1 C11 1.4142(17)
C2 C3 1.4005(19)
C3 C4 1.3789(18)
C4 C12 1.4118(18)
C5 C6 1.3782(18)
C5 C13 1.4126(17)
C6 C7 1.3999(19)
C7 C8 1.3757(18)
C8 C14 1.4146(17)
C9 C10 1.3629(17)
C9 C14 1.4570(17)
C9 P1 1.8298(13)
C10 C11 1.4303(17)
C11 C12 1.4134(17)
C12 C13 1.4575(17)
C13 C14 1.4243(17)
C15 C16 1.5393(19)
C15 C22 1.5478(18)
C15 P1 1.8358(13)
C16 C17 1.5336(19)
C17 C18 1.5294(19)
C18 C19 1.5359(18)
C19 C20 1.5483(18)
C19 P1 1.8365(13)
C20 C21 1.5419(18)
C21 C22 1.538(2)
O1 P1 1.4243(18)
